data_2009989
loop_
_publ_author_name
'Tani, K.'
'Yamagata, T.'
'Nagata, K.'

_publ_section_title
;
 (+-)-8-Phenyldinaphtho[2,1-<i>d</i>:1',2'-<i>f</i>][1,3,2]dioxaphosphepine
;
_journal_issue 8
_journal_name_full 'Acta Crystallographica Section C'
_journal_page_first 1274
_journal_page_last 1276
_journal_paper_doi 10.1107/S0108270193012740
_journal_volume 50
_journal_year 1994
_chemical_formula_moiety 'C26 H17 O2 P1'
_chemical_formula_sum 'C26 H17 O2 P'
_chemical_formula_weight 392.39
_symmetry_cell_setting monoclinic
_symmetry_space_group_name_Hall '-C 2yc'
_symmetry_space_group_name_H-M 'C 1 2/c 1'
_atom_type_scat_source IntTabIV
_cell_angle_alpha 90.
_cell_angle_beta 108.304(5)
_cell_angle_gamma 90.
_cell_formula_units_Z 8
_cell_length_a 36.804(5)
_cell_length_b 8.6204(7)
_cell_length_c 12.9140(10)
_cell_measurement_reflns_used 50
_cell_measurement_temperature 293.0(10)
_cell_measurement_theta_max 26.30
_cell_measurement_theta_min 20.22
_cell_volume 3889.9(7)
_diffrn_measurement_device 'Rigaku AFC5R'
_diffrn_measurement_method '\w scan < 70 (2\q) < \q-2\q scan'
_diffrn_radiation_type CuK\a
_diffrn_radiation_wavelength 1.54178
_diffrn_reflns_av_R_equivalents '0.035 (on F~o~)'
_diffrn_reflns_limit_h_max 41
_diffrn_reflns_limit_h_min -41
_diffrn_reflns_limit_k_max 9
_diffrn_reflns_limit_k_min 0
_diffrn_reflns_limit_l_max 14
_diffrn_reflns_limit_l_min 0
_diffrn_reflns_number 3281
_diffrn_reflns_theta_max 60.0
_diffrn_standards_decay_% none
_diffrn_standards_interval_count 200
_diffrn_standards_number 3
_exptl_absorpt_coefficient_mu 1.390
_exptl_absorpt_correction_T_max 1.0000
_exptl_absorpt_correction_T_min 0.8287
_exptl_absorpt_correction_type empirical
_exptl_crystal_colour colourless
_exptl_crystal_density_diffrn 1.340
_exptl_crystal_description prism
_exptl_crystal_size_max 0.50
_exptl_crystal_size_mid 0.20
_exptl_crystal_size_min 0.17
_refine_diff_density_max 0.26
_refine_diff_density_min -0.34
_refine_ls_goodness_of_fit_obs 1.975
_refine_ls_hydrogen_treatment noref
_refine_ls_number_parameters 262
_refine_ls_number_reflns 1525
_refine_ls_R_factor_obs 0.07414
_refine_ls_shift/esd_max 0.0
_refine_ls_structure_factor_coef F
_refine_ls_weighting_details 'w = 1/\s^2^(F~o~)'
_refine_ls_weighting_scheme calc
_refine_ls_wR_factor_obs 0.05531
_reflns_number_observed 1525
_reflns_number_total 2900
_reflns_observed_criterion F~o~>4\s(F~o~)
_cod_data_source_file oh1056.cif
_cod_data_source_block oh1056_structure_1_of_1
_cod_depositor_comments
;
The following automatic conversions were performed:

'_refine_ls_weighting_scheme' value '1/\s^2^(F~o~)' was changed to
'calc'. New tag '_refine_ls_weighting_details' was created. The value
of the new tag was set to 'w = 1/\s^2^(F~o~)'.

Automatic conversion script
Id: cif_fix_values 3143 2015-03-26 13:38:13Z robertas 
;
_cod_original_cell_volume 3889.7(7)
_cod_original_sg_symbol_H-M 'C 2/c'
_cod_original_formula_sum 'C26 H17 O2 P1'
_cod_database_code 2009989

loop_
_atom_site_label
_atom_site_fract_x
_atom_site_fract_y
_atom_site_fract_z
_atom_site_U_iso_or_equiv
P .04255(6) .1229(3) .2005(2) .0600(10)
O(1) .07410(10) .1139(6) .3262(3) .054(3)
O(2) .07170(10) .1839(5) .1332(3) .053(3)
C(1) .0953(2) .2503(10) .3639(6) .058(5)
C(2) .0859(2) .3375(10) .4421(6) .062(5)
C(3) .1070(2) .4660(10) .4850(6) .068(5)
C(4) .1372(2) .5118(10) .4457(6) .061(5)
C(5) .1573(3) .6526(10) .4814(7) .076(6)
C(6) .1846(2) .7022(10) .4384(8) .081(6)
C(7) .1931(2) .6166(10) .3570(7) .075(6)
C(8) .1748(2) .4793(10) .3212(6) .064(5)
C(9) .1466(2) .4220(9) .3655(6) .050(4)
C(10) .1257(2) .2793(8) .3279(5) .045(4)
C(11) .1361(2) .1713(8) .2523(6) .049(4)
C(12) .1735(2) .1060(9) .2737(6) .048(4)
C(13) .2028(2) .1332(9) .3735(6) .056(4)
C(14) .2388(2) .0674(10) .3933(7) .067(5)
C(15) .2465(2) -.0263(11) .3137(8) .078(6)
C(16) .2188(2) -.0555(9) .2184(7) .070(5)
C(17) .1813(2) .0052(10) .1967(6) .057(5)
C(18) .1519(2) -.0324(9) .0998(6) .064(5)
C(19) .1157(2) .0249(9) .0812(6) .057(5)
C(20) .1089(2) .1244(9) .1586(6) .053(4)
C(21) .0394(2) -.0875(8) .1796(6) .050(4)
C(22) .0036(2) -.1389(10) .1143(6) .064(5)
C(23) -.0025(2) -.2964(11) .0973(7) .074(6)
C(24) .0258(2) -.4014(10) .1418(7) .076(6)
C(25) .0613(2) -.3498(11) .2044(7) .074(6)
C(26) .0685(2) -.1930(11) .2260(7) .068(5)
H(2) .06498 .30758 .46581 .0758
H(3) .10113 .52420 .53983 .0758
H(5) .15176 .71244 .53530 .0758
H(6) .19775 .79491 .46387 .0758
H(7) .21161 .65491 .32606 .0758
H(8) .18108 .42156 .26709 .0758
H(13) .19799 .19696 .42667 .0758
H(14) .25816 .08445 .46112 .0758
H(15) .27112 -.06788 .32657 .0758
H(16) .22465 -.11734 .16522 .0758
H(18) .15706 -.09723 .04745 .0758
H(19) .09581 -.00241 .01748 .0758
H(22) -.01612 -.06786 .08201 .0758
H(23) -.02676 -.33172 .05470 .0758
H(24) .02126 -.51104 .12960 .0758
H(25) .08115 -.42160 .23297 .0758
H(26) .09271 -.15874 .27183 .0758

loop_
_geom_angle_atom_site_label_1
_geom_angle_atom_site_label_2
_geom_angle_atom_site_label_3
_geom_angle
_geom_angle_publ_flag
O(1) P O(2) 99.0(3) yes
O(2) P C(21) 104.8(3) yes
P O(2) C(20) 120.3(4) yes
P C(21) C(26) 125.5(4) yes
O(1) C(1) C(10) 117.3(7) yes
O(2) C(20) C(19) 116.0(8) yes
C(1) C(10) C(9) 116.4(8) yes
C(9) C(10) C(11) 122.4(7) yes
C(10) C(11) C(20) 120.1(5) yes
O(1) P C(21) 95.1(3) yes
P O(1) C(1) 115.8(5) yes
P C(21) C(22) 114.0(4) yes
O(1) C(1) C(2) 117.7(5) yes
O(2) C(20) C(11) 119.3(4) yes
C(2) C(1) C(10) 124.7(6) yes
C(1) C(10) C(11) 121.2(6) yes
C(10) C(11) C(12) 123.4(7) yes
C(12) C(11) C(20) 116.5(8) yes
C(1) C(2) C(3) 119.6(5) no
C(3) C(4) C(5) 120.5(6) no
C(5) C(4) C(9) 118.9(5) no
C(5) C(6) C(7) 120.6(7) no
C(7) C(8) C(9) 120.6(6) no
C(4) C(9) C(10) 118.9(5) no
C(13) C(12) C(17) 118.6(5) no
C(13) C(14) C(15) 120.1(6) no
C(15) C(16) C(17) 121.3(8) no
C(12) C(17) C(18) 119.9(5) no
C(17) C(18) C(19) 120.3(6) no
C(11) C(20) C(19) 124.7(6) yes
C(21) C(22) C(23) 118.8(5) no
C(23) C(24) C(25) 119.5(6) no
C(21) C(26) C(25) 118.5(6) no
C(1) C(2) H(2) 120.150 no
C(2) C(3) H(3) 119.9(5) no
C(4) C(5) H(5) 119.9(5) no
C(5) C(6) H(6) 119.3(4) no
C(6) C(7) H(7) 119.4(4) no
C(7) C(8) H(8) 119.8(5) no
C(12) C(13) H(13) 119.9(4) no
C(13) C(14) H(14) 120.1(5) no
C(14) C(15) H(15) 119.8(5) no
C(15) C(16) H(16) 119.2(5) no
C(17) C(18) H(18) 120.3(5) no
C(18) C(19) H(19) 120.6(6) no
C(21) C(22) H(22) 120.8(7) no
C(22) C(23) H(23) 119.2(4) no
C(23) C(24) H(24) 120.7(7) no
C(24) C(25) H(25) 119.6(4) no
C(21) C(26) H(26) 120.7(7) no
C(2) C(3) C(4) 119.4(5) no
C(3) C(4) C(9) 120.5(6) no
C(4) C(5) C(6) 120.7(7) no
C(6) C(7) C(8) 120.6(7) no
C(4) C(9) C(8) 118.6(6) no
C(8) C(9) C(10) 122.4(8) no
C(11) C(12) C(17) 120.0(5) no
C(12) C(13) C(14) 120.6(6) no
C(14) C(15) C(16) 120.3(6) no
C(12) C(17) C(16) 119.1(5) no
C(16) C(17) C(18) 121.1(7) no
C(18) C(19) C(20) 118.6(5) no
C(22) C(21) C(26) 120.5(6) no
C(22) C(23) C(24) 121.4(8) no
C(24) C(25) C(26) 121.3(8) no
C(3) C(2) H(2) 120.3(6) no
C(4) C(3) H(3) 120.7(6) no
C(6) C(5) H(5) 119.4(5) no
C(7) C(6) H(6) 120.1(6) no
C(8) C(7) H(7) 120.0(5) no
C(9) C(8) H(8) 119.6(4) no
C(14) C(13) H(13) 119.6(4) no
C(15) C(14) H(14) 119.8(5) no
C(16) C(15) H(15) 120.0(5) no
C(17) C(16) H(16) 119.5(4) no
C(19) C(18) H(18) 119.5(4) no
C(20) C(19) H(19) 120.8(6) no
C(23) C(22) H(22) 120.4(6) no
C(24) C(23) H(23) 119.4(4) no
C(25) C(24) H(24) 119.8(5) no
C(26) C(25) H(25) 119.1(4) no
C(25) C(26) H(26) 120.8(7) no

loop_
_geom_bond_atom_site_label_1
_geom_bond_atom_site_label_2
_geom_bond_distance
_geom_bond_publ_flag
P O(1) 1.675(6) yes
P C(21) 1.833(8) yes
O(2) C(20) 1.402(9) yes
C(1) C(10) 1.360(10) yes
C(3) C(4) 1.420(10) no
C(4) C(9) 1.420(10) no
C(6) C(7) 1.400(10) no
C(8) C(9) 1.420(10) no
C(10) C(11) 1.480(10) yes
C(11) C(20) 1.370(10) yes
C(12) C(17) 1.410(10) no
C(14) C(15) 1.400(10) no
C(16) C(17) 1.420(10) no
C(18) C(19) 1.370(10) no
C(21) C(22) 1.400(10) no
C(22) C(23) 1.380(10) no
C(24) C(25) 1.380(10) no
P O(2) 1.664(5) yes
O(1) C(1) 1.411(10) no
C(1) C(2) 1.390(10) no
C(2) C(3) 1.370(10) no
C(4) C(5) 1.420(10) no
C(5) C(6) 1.360(10) no
C(7) C(8) 1.370(10) no
C(9) C(10) 1.450(10) no
C(11) C(12) 1.430(10) no
C(12) C(13) 1.420(10) no
C(13) C(14) 1.390(10) no
C(15) C(16) 1.350(10) no
C(17) C(18) 1.410(10) no
C(19) C(20) 1.400(10) no
C(21) C(26) 1.390(10) no
C(23) C(24) 1.360(10) no
C(25) C(26) 1.390(10) no
C(2) H(2) 0.949(9) no
C(5) H(5) 0.939(9) no
C(7) H(7) 0.951(9) no
C(13) H(13) 0.938(8) no
C(15) H(15) 0.940(10) no
C(18) H(18) 0.941(8) no
C(22) H(22) 0.940(9) no
C(24) H(24) 0.964(9) no
C(26) H(26) 0.948(9) no
C(3) H(3) 0.946(8) no
C(6) H(6) 0.940(10) no
C(8) H(8) 0.944(9) no
C(14) H(14) 0.951(9) no
C(16) H(16) 0.946(9) no
C(19) H(19) 0.944(8) no
C(23) H(23) 0.940(9) no
C(25) H(25) 0.940(9) no
